data_7041397
loop_
_publ_author_name
'Zhang, Jian-Wei'
'Hu, Man-Cheng'
'Li, Shu-Ni'
'Jiang, Yu-Cheng'
'Zhai, Quan-Guo'

_publ_section_title
;
 Microporous rod metal-organic frameworks with diverse Zn/Cd-triazolate
 ribbons as secondary building units for CO2 uptake and selective
 adsorption of hydrocarbons.
;
_journal_issue 3
_journal_name_full 'Dalton transactions (Cambridge, England : 2003)'
_journal_page_first 836
_journal_page_last 844
_journal_paper_doi 10.1039/c6dt04433f
_journal_volume 46
_journal_year 2017
_chemical_formula_sum 'C32 H29 Cd4 N9 O14'
_chemical_formula_weight 1213.28
_chemical_name_systematic
; 
 ? 
;
_space_group_IT_number 60
_symmetry_cell_setting orthorhombic
_symmetry_space_group_name_Hall '-P 2n 2ab'
_symmetry_space_group_name_H-M 'P b c n'
_atom_sites_solution_hydrogens geom
_atom_sites_solution_primary direct
_atom_sites_solution_secondary difmap
_audit_creation_method SHELXL-97
_audit_update_record
;
2016-09-15 deposited with the CCDC.
2016-12-12 downloaded from the CCDC.
;
_cell_angle_alpha 90.00
_cell_angle_beta 90.00
_cell_angle_gamma 90.00
_cell_formula_units_Z 8
_cell_length_a 37.9410(6)
_cell_length_b 19.9026(4)
_cell_length_c 14.3533(3)
_cell_measurement_reflns_used 16942
_cell_measurement_temperature 293(2)
_cell_measurement_theta_max 29.0460
_cell_measurement_theta_min 3.4280
_cell_volume 10838.5(4)
_computing_cell_refinement 'Bruker FRAMBO'
_computing_data_collection 'Bruker FRAMBO'
_computing_data_reduction 'Bruker SAINT'
_computing_molecular_graphics 'Bruker SHELXTL'
_computing_publication_material 'Bruker SHELXTL'
_computing_structure_refinement 'SHELXL-97 (Sheldrick, 1997)'
_computing_structure_solution 'SHELXS-97 (Sheldrick, 1990)'
_diffrn_ambient_temperature 293(2)
_diffrn_measured_fraction_theta_full 0.998
_diffrn_measured_fraction_theta_max 0.998
_diffrn_measurement_device_type 'multiwire proportional'
_diffrn_measurement_method 'phi and omega scans'
_diffrn_radiation_monochromator graphite
_diffrn_radiation_source 'fine-focus sealed tube'
_diffrn_radiation_type MoK\a
_diffrn_radiation_wavelength 0.71073
_diffrn_reflns_av_R_equivalents 0.0566
_diffrn_reflns_av_sigmaI/netI 0.0445
_diffrn_reflns_limit_h_max 47
_diffrn_reflns_limit_h_min -47
_diffrn_reflns_limit_k_max 24
_diffrn_reflns_limit_k_min -21
_diffrn_reflns_limit_l_max 17
_diffrn_reflns_limit_l_min -17
_diffrn_reflns_number 46730
_diffrn_reflns_theta_full 26.37
_diffrn_reflns_theta_max 26.37
_diffrn_reflns_theta_min 3.20
_exptl_absorpt_coefficient_mu 1.604
_exptl_absorpt_correction_type none
_exptl_crystal_colour colorless
_exptl_crystal_density_diffrn 1.487
_exptl_crystal_density_method 'not measured'
_exptl_crystal_description block
_exptl_crystal_F_000 4703
_exptl_crystal_size_max 0.28
_exptl_crystal_size_mid 0.22
_exptl_crystal_size_min 0.20
_platon_squeeze_details
;
;
_refine_diff_density_max 1.146
_refine_diff_density_min -1.313
_refine_diff_density_rms 0.164
_refine_ls_extinction_method none
_refine_ls_goodness_of_fit_ref 1.141
_refine_ls_hydrogen_treatment constr
_refine_ls_matrix_type full
_refine_ls_number_parameters 516
_refine_ls_number_reflns 11067
_refine_ls_number_restraints 0
_refine_ls_restrained_S_all 1.141
_refine_ls_R_factor_all 0.0905
_refine_ls_R_factor_gt 0.0763
_refine_ls_shift/su_max 0.001
_refine_ls_shift/su_mean 0.000
_refine_ls_structure_factor_coef Fsqd
_refine_ls_weighting_details 'calc w=1/[\s^2^(Fo^2^)+(0.0137P)^2^+203.1391P] where P=(Fo^2^+2Fc^2^)/3'
_refine_ls_weighting_scheme calc
_refine_ls_wR_factor_gt 0.1523
_refine_ls_wR_factor_ref 0.1572
_reflns_number_gt 8935
_reflns_number_total 11067
_reflns_threshold_expression >2sigma(I)
_cod_data_source_file c6dt04433f2.cif
_cod_data_source_block SNNU-22
_cod_depositor_comments
;
The following automatic conversions were performed:

'_symmetry_cell_setting' value 'Orthorhombic' changed to
'orthorhombic' according to
/usr/data/users/saulius/crontab/automatic-downloads/rss-feeds/RSC/lib/dictionaries/cif_core.dic
dictionary named 'cif_core.dic' version 2.4.2 from 2011-04-26.

Automatic conversion script
Id: cif_fix_values 4268 2015-11-12 08:31:59Z antanas 

 Adding full bibliography for 7041397--7041399.cif.
;
_cod_original_sg_symbol_H-M Pbcn
_cod_database_code 7041397

loop_
_symmetry_equiv_pos_as_xyz
'x, y, z'
'-x+1/2, -y+1/2, z+1/2'
'x+1/2, -y+1/2, -z'
'-x, y, -z+1/2'
'-x, -y, -z'
'x-1/2, y-1/2, -z-1/2'
'-x-1/2, y-1/2, z'
'x, -y, z-1/2'

loop_
_atom_site_label
_atom_site_type_symbol
_atom_site_fract_x
_atom_site_fract_y
_atom_site_fract_z
_atom_site_U_iso_or_equiv
_atom_site_adp_type
_atom_site_occupancy
_atom_site_symmetry_multiplicity
_atom_site_calc_flag
_atom_site_refinement_flags
Cd1 Cd 0.615763(17) 0.23933(5) 0.50153(6) 0.0491(2) Uani 1 1 d .
Cd2 Cd 0.247731(15) 0.18304(3) 0.75122(5) 0.02500(14) Uani 1 1 d .
Cd3 Cd 0.323936(15) 0.29005(3) 0.41037(5) 0.02572(15) Uani 1 1 d .
Cd4 Cd 0.319850(15) 0.17015(3) 0.58817(5) 0.02306(14) Uani 1 1 d .
C1 C 0.3609(3) 0.2789(6) 0.2032(8) 0.044(3) Uani 1 1 d .
C2 C 0.2223(3) 0.1023(5) 0.3673(9) 0.048(3) Uani 1 1 d .
H2A H 0.2096 0.1410 0.3540 0.058 Uiso 1 1 calc R
C3 C 0.4506(3) 0.2644(8) 0.4450(10) 0.072(5) Uani 1 1 d .
H3A H 0.4384 0.2942 0.4070 0.086 Uiso 1 1 calc R
C4 C 0.2770(2) 0.0483(4) 0.3967(6) 0.0278(19) Uani 1 1 d .
H4A H 0.3012 0.0505 0.4067 0.033 Uiso 1 1 calc R
C5 C 0.2605(2) -0.0131(4) 0.3958(6) 0.0281(19) Uani 1 1 d .
H5A H 0.2738 -0.0522 0.4013 0.034 Uiso 1 1 calc R
C6 C 0.2343(2) 0.4847(4) 0.6297(6) 0.0251(18) Uani 1 1 d .
C7 C 0.2165(3) 0.5523(4) 0.6252(7) 0.030(2) Uani 1 1 d .
C8 C 0.3152(3) 0.1954(6) 0.8821(8) 0.050(3) Uani 1 1 d .
H8A H 0.3013 0.2018 0.9347 0.061 Uiso 1 1 calc R
C9 C 0.2854(2) 0.2961(4) 0.6041(6) 0.0271(19) Uani 1 1 d .
C10 C 0.3590(2) 0.1917(6) 0.7946(7) 0.036(2) Uani 1 1 d .
C11 C 0.2243(2) -0.0171(4) 0.3868(6) 0.0272(19) Uani 1 1 d .
C12 C 0.2677(2) 0.3617(4) 0.6185(6) 0.0261(19) Uani 1 1 d .
C13 C 0.5456(3) 0.2281(9) 0.5070(11) 0.078(5) Uani 1 1 d .
C14 C 0.4513(2) 0.1769(7) 0.5564(8) 0.055(3) Uani 1 1 d .
H14A H 0.4394 0.1461 0.5936 0.066 Uiso 1 1 calc R
C15 C 0.2062(2) -0.0834(5) 0.3937(6) 0.029(2) Uani 1 1 d .
C16 C 0.4879(3) 0.1798(7) 0.5590(9) 0.063(4) Uani 1 1 d .
H16A H 0.5003 0.1506 0.5976 0.076 Uiso 1 1 calc R
C17 C 0.2711(2) 0.4812(4) 0.6295(7) 0.030(2) Uani 1 1 d .
H17A H 0.2844 0.5202 0.6351 0.037 Uiso 1 1 calc R
C18 C 0.5058(2) 0.2245(8) 0.5060(9) 0.060(4) Uani 1 1 d .
C19 C 0.2055(3) 0.0406(5) 0.3713(8) 0.042(3) Uani 1 1 d .
H19A H 0.1812 0.0383 0.3634 0.051 Uiso 1 1 calc R
C20 C 0.2314(2) 0.3658(4) 0.6247(7) 0.030(2) Uani 1 1 d .
H20A H 0.2181 0.3265 0.6261 0.036 Uiso 1 1 calc R
C21 C 0.4325(2) 0.2192(6) 0.4992(8) 0.041(3) Uani 1 1 d .
C22 C 0.3934(2) 0.2180(5) 0.4979(7) 0.034(2) Uani 1 1 d .
C23 C 0.2873(2) 0.4206(5) 0.6210(7) 0.031(2) Uani 1 1 d .
H23A H 0.3117 0.4186 0.6167 0.037 Uiso 1 1 calc R
C24 C 0.3192(2) 0.3072(5) 0.1111(6) 0.031(2) Uani 1 1 d .
C25 C 0.2582(2) 0.1062(4) 0.3830(6) 0.0251(18) Uani 1 1 d .
C26 C 0.2752(2) 0.1733(5) 0.3849(6) 0.029(2) Uani 1 1 d .
C27 C 0.4871(3) 0.2655(8) 0.4470(11) 0.080(5) Uani 1 1 d .
H27A H 0.4991 0.2945 0.4075 0.096 Uiso 1 1 calc R
C28 C 0.2147(2) 0.4267(4) 0.6289(7) 0.031(2) Uani 1 1 d .
H28A H 0.1902 0.4288 0.6311 0.037 Uiso 1 1 calc R
C29 C 0.6260(7) 0.0963(13) 0.2278(19) 0.162(10) Uiso 1 1 d .
H29A H 0.6282 0.1421 0.2475 0.242 Uiso 1 1 calc R
H29B H 0.6076 0.0928 0.1821 0.242 Uiso 1 1 calc R
H29C H 0.6479 0.0815 0.2011 0.242 Uiso 1 1 calc R
C30 C 0.6122(7) -0.0217(13) 0.2956(19) 0.161(10) Uiso 1 1 d .
H30A H 0.6060 -0.0430 0.3533 0.241 Uiso 1 1 calc R
H30B H 0.6338 -0.0406 0.2727 0.241 Uiso 1 1 calc R
H30C H 0.5938 -0.0289 0.2507 0.241 Uiso 1 1 calc R
C31 C 0.6122(8) 0.0401(14) 0.483(2) 0.182(12) Uiso 1 1 d .
H31A H 0.6116 0.0685 0.5369 0.273 Uiso 1 1 calc R
H31B H 0.6316 0.0095 0.4875 0.273 Uiso 1 1 calc R
H31C H 0.5905 0.0152 0.4789 0.273 Uiso 1 1 calc R
C32 C 0.6165(5) 0.0839(10) 0.3944(15) 0.096(5) Uiso 1 1 d .
O1 O 0.17360(17) -0.0860(3) 0.4061(5) 0.0393(16) Uani 1 1 d .
O2 O 0.2624(2) 0.2206(4) 0.3411(6) 0.050(2) Uani 1 1 d .
O3 O 0.6168(5) 0.3442(8) 0.5786(10) 0.153(6) Uani 1 1 d .
H3B H 0.5979 0.3632 0.5960 0.184 Uiso 1 1 d R
H3C H 0.6366 0.3630 0.5885 0.184 Uiso 1 1 d R
O4 O 0.22399(16) -0.1365(3) 0.3872(4) 0.0303(14) Uani 1 1 d .
O5 O 0.30373(16) 0.1805(3) 0.4320(5) 0.0323(15) Uani 1 1 d .
O6 O 0.2353(2) 0.6046(3) 0.6396(5) 0.0422(17) Uani 1 1 d .
O7 O 0.5608(2) 0.2613(7) 0.4444(8) 0.096(4) Uani 1 1 d .
O8 O 0.6209(3) 0.1449(6) 0.4042(9) 0.097(4) Uani 1 1 d .
O9 O 0.18516(18) 0.5563(3) 0.5993(5) 0.0404(17) Uani 1 1 d .
O10 O 0.5612(2) 0.1966(6) 0.5673(7) 0.085(4) Uani 1 1 d .
O11 O 0.37739(15) 0.1799(4) 0.5531(5) 0.0397(17) Uani 1 1 d .
O12 O 0.31630(15) 0.2943(3) 0.5709(4) 0.0284(14) Uani 1 1 d .
O13 O 0.37887(16) 0.2572(4) 0.4407(5) 0.0470(19) Uani 1 1 d .
O14 O 0.26892(16) 0.2429(3) 0.6209(5) 0.0331(15) Uani 1 1 d .
N1 N 0.33403(19) 0.2910(4) 0.2572(6) 0.038(2) Uani 1 1 d .
N2 N 0.30699(18) 0.3107(4) 0.1975(6) 0.0332(19) Uani 1 1 d .
N3 N 0.35374(19) 0.2868(5) 0.1124(5) 0.039(2) Uani 1 1 d .
N4 N 0.3019(4) 0.3263(10) 0.0393(11) 0.041(4) Uani 0.50 1 d P
H4B H 0.2810 0.3427 0.0456 0.049 Uiso 0.50 1 calc PR
H4C H 0.3111 0.3228 -0.0152 0.049 Uiso 0.50 1 calc PR
N5 N 0.3928(2) 0.1905(7) 0.7625(7) 0.077(4) Uani 1 1 d .
H5B H 0.3969 0.1827 0.7046 0.093 Uiso 1 1 calc R
H5C H 0.4100 0.1975 0.8002 0.093 Uiso 1 1 calc R
N6 N 0.33066(17) 0.1815(4) 0.7426(6) 0.0318(18) Uani 1 1 d .
N7 N 0.30177(19) 0.1823(5) 0.8029(5) 0.035(2) Uani 1 1 d .
N8 N 0.3506(2) 0.1995(5) 0.8857(6) 0.048(2) Uani 1 1 d .
N9 N 0.3918(4) 0.2691(10) 0.2329(12) 0.050(5) Uani 0.50 1 d P
H9A H 0.3960 0.2702 0.2918 0.060 Uiso 0.50 1 d PR
H9B H 0.4087 0.2612 0.1944 0.060 Uiso 0.50 1 d PR
N10 N 0.6170(5) 0.0524(10) 0.3112(14) 0.126(6) Uiso 1 1 d .

loop_
_atom_site_aniso_label
_atom_site_aniso_U_11
_atom_site_aniso_U_22
_atom_site_aniso_U_33
_atom_site_aniso_U_23
_atom_site_aniso_U_13
_atom_site_aniso_U_12
Cd1 0.0161(3) 0.0979(7) 0.0331(4) 0.0191(4) -0.0007(3) -0.0011(4)
Cd2 0.0139(2) 0.0282(3) 0.0329(3) -0.0007(3) -0.0002(2) 0.0002(2)
Cd3 0.0189(3) 0.0273(3) 0.0309(3) 0.0027(3) 0.0010(3) 0.0034(2)
Cd4 0.0180(3) 0.0218(3) 0.0294(3) 0.0004(3) 0.0016(2) -0.0005(2)
C1 0.026(5) 0.058(7) 0.047(7) -0.014(5) 0.003(4) 0.009(5)
C2 0.031(5) 0.022(5) 0.092(9) 0.012(5) -0.019(5) 0.001(4)
C3 0.023(5) 0.114(12) 0.079(10) 0.049(9) 0.002(6) 0.000(6)
C4 0.025(4) 0.030(5) 0.029(5) 0.000(4) 0.001(4) -0.002(4)
C5 0.033(4) 0.026(5) 0.025(5) -0.003(4) -0.001(4) 0.001(4)
C6 0.031(4) 0.026(5) 0.019(4) 0.000(3) 0.001(3) 0.006(4)
C7 0.047(6) 0.016(4) 0.028(5) 0.001(4) 0.012(4) 0.006(4)
C8 0.042(6) 0.067(8) 0.043(7) 0.006(6) 0.006(5) 0.007(6)
C9 0.033(5) 0.026(5) 0.023(5) 0.005(4) 0.010(4) 0.007(4)
C10 0.017(4) 0.067(7) 0.026(5) -0.011(5) -0.004(4) -0.005(4)
C11 0.034(5) 0.023(5) 0.025(5) -0.001(4) -0.002(4) -0.003(4)
C12 0.032(4) 0.019(4) 0.027(5) 0.000(4) 0.004(4) 0.003(4)
C13 0.017(5) 0.143(15) 0.076(10) 0.017(10) 0.015(6) -0.009(7)
C14 0.017(4) 0.091(9) 0.058(7) 0.036(7) 0.012(5) 0.005(5)
C15 0.028(4) 0.034(5) 0.026(5) -0.001(4) 0.002(4) -0.008(4)
C16 0.023(5) 0.094(10) 0.072(9) 0.039(8) 0.003(5) 0.014(6)
C17 0.038(5) 0.019(4) 0.035(5) 0.001(4) 0.001(4) -0.002(4)
C18 0.015(5) 0.111(11) 0.054(7) 0.029(7) 0.007(5) 0.003(5)
C19 0.026(5) 0.027(5) 0.074(8) 0.004(5) -0.011(5) -0.006(4)
C20 0.027(4) 0.020(4) 0.043(6) 0.002(4) 0.003(4) -0.008(4)
C21 0.019(4) 0.061(7) 0.044(6) 0.016(5) 0.001(4) 0.000(4)
C22 0.016(4) 0.045(6) 0.042(5) 0.000(5) -0.006(4) 0.017(4)
C23 0.030(5) 0.030(5) 0.032(5) -0.001(4) 0.000(4) 0.000(4)
C24 0.015(4) 0.055(6) 0.025(5) -0.003(4) 0.013(3) 0.010(4)
C25 0.028(4) 0.020(4) 0.027(5) 0.005(3) -0.004(3) -0.007(3)
C26 0.029(4) 0.029(5) 0.028(5) -0.001(4) 0.002(4) -0.002(4)
C27 0.023(5) 0.120(13) 0.096(11) 0.061(10) -0.001(6) -0.009(7)
C28 0.027(4) 0.024(5) 0.041(6) -0.004(4) 0.010(4) 0.000(4)
O1 0.035(3) 0.030(4) 0.053(4) 0.001(3) -0.002(3) -0.006(3)
O2 0.046(4) 0.032(4) 0.071(6) 0.007(4) -0.009(4) -0.007(3)
O3 0.206(17) 0.131(13) 0.123(13) -0.035(11) -0.014(12) 0.026(12)
O4 0.033(3) 0.024(3) 0.033(4) -0.006(3) 0.003(3) 0.002(3)
O5 0.029(3) 0.032(4) 0.036(4) -0.003(3) -0.004(3) -0.007(3)
O6 0.059(5) 0.022(4) 0.046(4) -0.008(3) 0.004(4) 0.002(3)
O7 0.025(4) 0.161(11) 0.102(9) 0.048(8) 0.002(5) -0.002(6)
O8 0.120(10) 0.073(7) 0.099(9) -0.007(7) 0.018(8) -0.005(7)
O9 0.044(4) 0.030(4) 0.047(4) 0.007(3) 0.008(3) 0.015(3)
O10 0.024(4) 0.165(11) 0.066(7) 0.029(7) -0.015(4) 0.005(5)
O11 0.016(3) 0.051(4) 0.052(4) 0.011(4) 0.009(3) 0.001(3)
O12 0.026(3) 0.034(4) 0.024(3) -0.003(3) -0.006(3) 0.015(3)
O13 0.018(3) 0.074(5) 0.049(5) 0.018(4) 0.001(3) 0.008(3)
O14 0.034(3) 0.023(3) 0.043(4) 0.001(3) 0.007(3) 0.001(3)
N1 0.020(4) 0.059(5) 0.034(5) -0.014(4) 0.000(3) 0.010(4)
N2 0.017(3) 0.044(5) 0.038(5) 0.003(4) 0.000(3) 0.002(3)
N3 0.021(4) 0.075(6) 0.021(4) -0.009(4) 0.000(3) 0.013(4)
N4 0.030(8) 0.078(13) 0.016(8) 0.008(8) 0.002(6) 0.015(8)
N5 0.021(4) 0.175(13) 0.037(6) -0.002(7) 0.001(4) -0.004(6)
N6 0.014(3) 0.053(5) 0.028(4) -0.007(4) -0.003(3) -0.002(3)
N7 0.019(3) 0.064(6) 0.023(4) -0.006(4) -0.005(3) -0.002(4)
N8 0.025(4) 0.084(7) 0.036(5) -0.010(5) -0.006(4) -0.002(4)
N9 0.036(9) 0.090(15) 0.024(9) -0.023(9) -0.011(7) 0.014(9)

loop_
_atom_type_symbol
_atom_type_description
_atom_type_scat_dispersion_real
_atom_type_scat_dispersion_imag
_atom_type_scat_source
C C 0.0033 0.0016 'International Tables Vol C Tables 4.2.6.8 and 6.1.1.4'
H H 0.0000 0.0000 'International Tables Vol C Tables 4.2.6.8 and 6.1.1.4'
Cd Cd -0.8075 1.2024 'International Tables Vol C Tables 4.2.6.8 and 6.1.1.4'
N N 0.0061 0.0033 'International Tables Vol C Tables 4.2.6.8 and 6.1.1.4'
O O 0.0106 0.0060 'International Tables Vol C Tables 4.2.6.8 and 6.1.1.4'

loop_
_geom_angle_atom_site_label_1
_geom_angle_atom_site_label_2
_geom_angle_atom_site_label_3
_geom_angle
_geom_angle_site_symmetry_1
_geom_angle_site_symmetry_3
N3 Cd1 N8 113.1(3) 4_655 4_656
N3 Cd1 O7 97.5(3) 4_655 .
N8 Cd1 O7 149.3(3) 4_656 .
N3 Cd1 O8 81.9(4) 4_655 .
N8 Cd1 O8 95.8(4) 4_656 .
O7 Cd1 O8 90.8(5) . .
N3 Cd1 O3 87.7(5) 4_655 .
N8 Cd1 O3 87.9(5) 4_656 .
O7 Cd1 O3 90.8(6) . .
O8 Cd1 O3 169.6(5) . .
N3 Cd1 O10 151.9(3) 4_655 .
N8 Cd1 O10 94.7(3) 4_656 .
O7 Cd1 O10 55.1(3) . .
O8 Cd1 O10 91.2(4) . .
O3 Cd1 O10 98.2(5) . .
N3 Cd1 C13 125.3(4) 4_655 .
N8 Cd1 C13 121.6(4) 4_656 .
O7 Cd1 C13 27.9(4) . .
O8 Cd1 C13 91.8(5) . .
O3 Cd1 C13 94.4(6) . .
O10 Cd1 C13 27.2(4) . .
N7 Cd2 N2 177.1(3) . 2
N7 Cd2 O6 88.3(3) . 7_655
N2 Cd2 O6 93.3(3) 2 7_655
N7 Cd2 O4 94.3(3) . 8_556
N2 Cd2 O4 87.2(3) 2 8_556
O6 Cd2 O4 114.5(2) 7_655 8_556
N7 Cd2 O2 88.4(3) . 2
N2 Cd2 O2 89.5(3) 2 2
O6 Cd2 O2 166.7(3) 7_655 2
O4 Cd2 O2 78.6(2) 8_556 2
N7 Cd2 O14 87.3(3) . .
N2 Cd2 O14 90.9(3) 2 .
O6 Cd2 O14 72.5(2) 7_655 .
O4 Cd2 O14 172.8(2) 8_556 .
O2 Cd2 O14 94.5(3) 2 .
N7 Cd2 Cd3 119.8(2) . 2
N2 Cd2 Cd3 60.3(2) 2 2
O6 Cd2 Cd3 138.33(18) 7_655 2
O4 Cd2 Cd3 40.29(15) 8_556 2
O2 Cd2 Cd3 53.37(18) 2 2
O14 Cd2 Cd3 133.39(15) . 2
N7 Cd2 Cd4 60.5(2) . .
N2 Cd2 Cd4 119.2(2) 2 .
O6 Cd2 Cd4 45.30(18) 7_655 .
O4 Cd2 Cd4 143.54(15) 8_556 .
O2 Cd2 Cd4 122.66(18) 2 .
O14 Cd2 Cd4 42.57(15) . .
Cd3 Cd2 Cd4 175.47(2) 2 .
O13 Cd3 N1 92.0(3) . .
O13 Cd3 O12 86.2(2) . .
N1 Cd3 O12 176.3(3) . .
O13 Cd3 O5 90.4(3) . .
N1 Cd3 O5 101.3(3) . .
O12 Cd3 O5 82.0(2) . .
O13 Cd3 O4 158.7(3) . 7_665
N1 Cd3 O4 89.3(3) . 7_665
O12 Cd3 O4 91.2(2) . 7_665
O5 Cd3 O4 110.2(2) . 7_665
O13 Cd3 O1 105.2(3) . 7_665
N1 Cd3 O1 87.8(3) . 7_665
O12 Cd3 O1 89.6(2) . 7_665
O5 Cd3 O1 161.7(2) . 7_665
O4 Cd3 O1 53.6(2) 7_665 7_665
O13 Cd3 C15 132.0(3) . 7_665
N1 Cd3 C15 88.8(3) . 7_665
O12 Cd3 C15 90.1(2) . 7_665
O5 Cd3 C15 136.4(2) . 7_665
O4 Cd3 C15 26.8(2) 7_665 7_665
O1 Cd3 C15 26.8(2) 7_665 7_665
O13 Cd3 Cd4 72.44(19) . .
N1 Cd3 Cd4 137.1(2) . .
O12 Cd3 Cd4 45.24(15) . .
O5 Cd3 Cd4 41.44(16) . .
O4 Cd3 Cd4 119.48(16) 7_665 .
O1 Cd3 Cd4 134.53(18) 7_665 .
C15 Cd3 Cd4 131.56(19) 7_665 .
O13 Cd3 Cd2 151.2(2) . 2_554
N1 Cd3 Cd2 60.14(19) . 2_554
O12 Cd3 Cd2 122.06(14) . 2_554
O5 Cd3 Cd2 88.57(16) . 2_554
O4 Cd3 Cd2 39.95(15) 7_665 2_554
O1 Cd3 Cd2 82.19(17) 7_665 2_554
C15 Cd3 Cd2 59.85(19) 7_665 2_554
Cd4 Cd3 Cd2 122.16(2) . 2_554
O11 Cd4 N6 92.0(3) . .
O11 Cd4 O9 100.5(3) . 7_655
N6 Cd4 O9 92.6(3) . 7_655
O11 Cd4 O5 91.8(2) . .
N6 Cd4 O5 168.2(3) . .
O9 Cd4 O5 97.7(2) 7_655 .
O11 Cd4 O14 139.0(2) . .
N6 Cd4 O14 84.1(2) . .
O9 Cd4 O14 120.4(2) 7_655 .
O5 Cd4 O14 85.7(2) . .
O11 Cd4 O12 86.8(2) . .
N6 Cd4 O12 90.5(3) . .
O9 Cd4 O12 171.9(2) 7_655 .
O5 Cd4 O12 78.6(2) . .
O14 Cd4 O12 52.5(2) . .
O11 Cd4 O6 153.8(2) . 7_655
N6 Cd4 O6 85.3(2) . 7_655
O9 Cd4 O6 53.7(2) 7_655 7_655
O5 Cd4 O6 96.1(2) . 7_655
O14 Cd4 O6 66.7(2) . 7_655
O12 Cd4 O6 119.2(2) . 7_655
O11 Cd4 C7 126.8(3) . 7_655
N6 Cd4 C7 89.2(3) . 7_655
O9 Cd4 C7 26.3(3) 7_655 7_655
O5 Cd4 C7 97.4(2) . 7_655
O14 Cd4 C7 94.1(3) . 7_655
O12 Cd4 C7 146.4(3) . 7_655
O6 Cd4 C7 27.4(3) 7_655 7_655
O11 Cd4 C9 112.9(3) . .
N6 Cd4 C9 85.2(3) . .
O9 Cd4 C9 146.6(3) 7_655 .
O5 Cd4 C9 83.0(2) . .
O14 Cd4 C9 26.2(2) . .
O12 Cd4 C9 26.5(2) . .
O6 Cd4 C9 92.9(2) 7_655 .
C7 Cd4 C9 120.3(3) 7_655 .
O11 Cd4 Cd3 74.62(18) . .
N6 Cd4 Cd3 129.7(2) . .
O9 Cd4 Cd3 137.16(19) 7_655 .
O5 Cd4 Cd3 41.40(15) . .
O14 Cd4 Cd3 76.83(15) . .
O12 Cd4 Cd3 41.54(14) . .
O6 Cd4 Cd3 126.22(16) 7_655 .
C7 Cd4 Cd3 137.68(19) 7_655 .
C9 Cd4 Cd3 58.39(17) . .
O11 Cd4 Cd2 151.0(2) . .
N6 Cd4 Cd2 59.72(17) . .
O9 Cd4 Cd2 87.81(19) 7_655 .
O5 Cd4 Cd2 114.70(15) . .
O14 Cd4 Cd2 40.46(15) . .
O12 Cd4 Cd2 87.32(14) . .
O6 Cd4 Cd2 40.00(15) 7_655 .
C7 Cd4 Cd2 63.8(2) 7_655 .
C9 Cd4 Cd2 62.35(17) . .
Cd3 Cd4 Cd2 117.27(2) . .
N9 C1 N1 123.7(13) . .
N9 C1 N3 122.3(12) . .
N1 C1 N3 113.4(9) . .
C19 C2 C25 119.8(9) . .
C19 C2 H2A 120.1 . .
C25 C2 H2A 120.1 . .
C21 C3 C27 119.9(12) . .
C21 C3 H3A 120.0 . .
C27 C3 H3A 120.0 . .
C25 C4 C5 120.6(8) . .
C25 C4 H4A 119.7 . .
C5 C4 H4A 119.7 . .
C4 C5 C11 120.4(8) . .
C4 C5 H5A 119.8 . .
C11 C5 H5A 119.8 . .
C28 C6 C17 119.9(8) . .
C28 C6 C7 120.4(8) . .
C17 C6 C7 119.5(8) . .
O9 C7 O6 121.9(8) . .
O9 C7 C6 119.9(8) . .
O6 C7 C6 117.9(9) . .
O9 C7 Cd4 54.2(5) . 7_665
O6 C7 Cd4 67.7(5) . 7_665
C6 C7 Cd4 170.7(7) . 7_665
N7 C8 N8 116.6(10) . .
N7 C8 H8A 121.7 . .
N8 C8 H8A 121.7 . .
O14 C9 O12 120.9(8) . .
O14 C9 C12 119.2(8) . .
O12 C9 C12 119.8(8) . .
O14 C9 Cd4 60.0(4) . .
O12 C9 Cd4 61.3(4) . .
C12 C9 Cd4 176.6(6) . .
N6 C10 N8 111.8(8) . .
N6 C10 N5 124.8(9) . .
N8 C10 N5 123.2(9) . .
C19 C11 C5 119.0(8) . .
C19 C11 C15 121.0(8) . .
C5 C11 C15 120.0(8) . .
C20 C12 C23 118.8(8) . .
C20 C12 C9 120.9(8) . .
C23 C12 C9 120.2(8) . .
O10 C13 O7 123.6(10) . .
O10 C13 C18 117.9(12) . .
O7 C13 C18 118.5(13) . .
O10 C13 Cd1 65.1(6) . .
O7 C13 Cd1 58.5(6) . .
C18 C13 Cd1 177.0(11) . .
C21 C14 C16 120.6(10) . .
C21 C14 H14A 119.7 . .
C16 C14 H14A 119.7 . .
O4 C15 O1 120.4(8) . .
O4 C15 C11 119.6(8) . .
O1 C15 C11 120.0(8) . .
O4 C15 Cd3 57.6(5) . 7_655
O1 C15 Cd3 62.8(5) . 7_655
C11 C15 Cd3 176.9(7) . 7_655
C18 C16 C14 120.8(11) . .
C18 C16 H16A 119.6 . .
C14 C16 H16A 119.6 . .
C23 C17 C6 119.7(9) . .
C23 C17 H17A 120.1 . .
C6 C17 H17A 120.1 . .
C16 C18 C27 118.6(9) . .
C16 C18 C13 121.8(11) . .
C27 C18 C13 119.6(11) . .
C11 C19 C2 120.6(9) . .
C11 C19 H19A 119.7 . .
C2 C19 H19A 119.7 . .
C28 C20 C12 121.2(8) . .
C28 C20 H20A 119.4 . .
C12 C20 H20A 119.4 . .
C3 C21 C14 118.7(9) . .
C3 C21 C22 120.3(10) . .
C14 C21 C22 121.0(9) . .
O11 C22 O13 125.2(8) . .
O11 C22 C21 119.1(8) . .
O13 C22 C21 115.7(9) . .
C17 C23 C12 120.7(9) . .
C17 C23 H23A 119.7 . .
C12 C23 H23A 119.7 . .
N4 C24 N2 124.0(10) . .
N4 C24 N3 126.0(10) . .
N2 C24 N3 109.6(8) . .
C4 C25 C2 119.4(8) . .
C4 C25 C26 122.0(8) . .
C2 C25 C26 118.7(8) . .
O2 C26 O5 121.0(9) . .
O2 C26 C25 120.6(8) . .
O5 C26 C25 118.4(8) . .
C18 C27 C3 121.4(12) . .
C18 C27 H27A 119.3 . .
C3 C27 H27A 119.3 . .
C20 C28 C6 119.5(8) . .
C20 C28 H28A 120.2 . .
C6 C28 H28A 120.2 . .
N10 C29 H29A 109.5 . .
N10 C29 H29B 109.5 . .
H29A C29 H29B 109.5 . .
N10 C29 H29C 109.5 . .
H29A C29 H29C 109.5 . .
H29B C29 H29C 109.5 . .
N10 C30 H30A 109.5 . .
N10 C30 H30B 109.5 . .
H30A C30 H30B 109.5 . .
N10 C30 H30C 109.5 . .
H30A C30 H30C 109.5 . .
H30B C30 H30C 109.5 . .
C32 C31 H31A 109.5 . .
C32 C31 H31B 109.5 . .
H31A C31 H31B 109.5 . .
C32 C31 H31C 109.5 . .
H31A C31 H31C 109.5 . .
H31B C31 H31C 109.5 . .
O8 C32 N10 124(2) . .
O8 C32 C31 118(2) . .
N10 C32 C31 118(2) . .
C15 O1 Cd3 90.4(6) . 7_655
C26 O2 Cd2 166.3(7) . 2_554
Cd1 O3 H3B 121.1 . .
Cd1 O3 H3C 118.9 . .
H3B O3 H3C 120.0 . .
C15 O4 Cd2 127.0(6) . 8
C15 O4 Cd3 95.6(5) . 7_655
Cd2 O4 Cd3 99.8(2) 8 7_655
C26 O5 Cd4 135.8(6) . .
C26 O5 Cd3 108.1(6) . .
Cd4 O5 Cd3 97.2(2) . .
C7 O6 Cd2 144.2(6) . 7_665
C7 O6 Cd4 84.9(6) . 7_665
Cd2 O6 Cd4 94.7(2) 7_665 7_665
C13 O7 Cd1 93.5(8) . .
C32 O8 Cd1 147.6(14) . .
C7 O9 Cd4 99.5(6) . 7_665
C13 O10 Cd1 87.7(7) . .
C22 O11 Cd4 131.6(6) . .
C9 O12 Cd3 119.4(5) . .
C9 O12 Cd4 92.3(5) . .
Cd3 O12 Cd4 93.2(2) . .
C22 O13 Cd3 135.9(6) . .
C9 O14 Cd2 138.6(6) . .
C9 O14 Cd4 93.9(5) . .
Cd2 O14 Cd4 97.0(2) . .
C1 N1 N2 105.3(8) . .
C1 N1 Cd3 135.9(7) . .
N2 N1 Cd3 118.8(5) . .
C24 N2 N1 107.7(7) . .
C24 N2 Cd2 130.9(6) . 2_554
N1 N2 Cd2 119.5(6) . 2_554
C1 N3 C24 104.0(8) . .
C1 N3 Cd1 124.1(6) . 4_655
C24 N3 Cd1 128.0(6) . 4_655
C24 N4 H4B 120.0 . .
C24 N4 H4C 120.0 . .
H4B N4 H4C 120.0 . .
C10 N5 H5B 120.0 . .
C10 N5 H5C 120.0 . .
H5B N5 H5C 120.0 . .
C10 N6 N7 106.6(7) . .
C10 N6 Cd4 135.5(6) . .
N7 N6 Cd4 117.7(5) . .
C8 N7 N6 103.9(8) . .
C8 N7 Cd2 132.8(7) . .
N6 N7 Cd2 121.8(5) . .
C10 N8 C8 100.9(8) . .
C10 N8 Cd1 127.9(7) . 4_656
C8 N8 Cd1 128.8(8) . 4_656
C1 N9 H9A 119.8 . .
C1 N9 H9B 120.2 . .
H9A N9 H9B 120.0 . .
C32 N10 C29 116(2) . .
C32 N10 C30 126(2) . .
C29 N10 C30 118(2) . .

loop_
_geom_bond_atom_site_label_1
_geom_bond_atom_site_label_2
_geom_bond_distance
_geom_bond_site_symmetry_2
Cd1 N3 2.215(8) 4_655
Cd1 N8 2.208(8) 4_656
Cd1 O7 2.284(9) .
Cd1 O8 2.349(12) .
Cd1 O3 2.362(14) .
Cd1 O10 2.428(9) .
Cd1 C13 2.674(10) .
Cd2 N7 2.181(7) .
Cd2 N2 2.218(7) 2
Cd2 O6 2.328(7) 7_655
Cd2 O4 2.340(6) 8_556
Cd2 O2 2.343(7) 2
Cd2 O14 2.360(7) .
Cd2 Cd3 3.5915(9) 2
Cd2 Cd4 3.6097(9) .
Cd3 O13 2.227(6) .
Cd3 N1 2.232(9) .
Cd3 O12 2.323(6) .
Cd3 O5 2.331(6) .
Cd3 O4 2.357(6) 7_665
Cd3 O1 2.469(7) 7_665
Cd3 C15 2.777(9) 7_665
Cd3 Cd4 3.4973(9) .
Cd3 Cd2 3.5915(9) 2_554
Cd4 O11 2.249(6) .
Cd4 N6 2.266(8) .
Cd4 O9 2.279(6) 7_655
Cd4 O5 2.333(7) .
Cd4 O14 2.460(6) .
Cd4 O12 2.487(6) .
Cd4 O6 2.574(7) 7_655
Cd4 C7 2.772(9) 7_655
Cd4 C9 2.835(9) .
C1 N9 1.263(18) .
C1 N1 1.303(12) .
C1 N3 1.342(13) .
C2 C19 1.386(13) .
C2 C25 1.381(12) .
C2 H2A 0.9300 .
C3 C21 1.373(15) .
C3 C27 1.384(15) .
C3 H3A 0.9300 .
C4 C25 1.370(12) .
C4 C5 1.372(12) .
C4 H4A 0.9300 .
C5 C11 1.383(12) .
C5 H5A 0.9300 .
C6 C28 1.374(12) .
C6 C17 1.398(12) .
C6 C7 1.507(12) .
C7 O9 1.247(12) .
C7 O6 1.280(11) .
C7 Cd4 2.772(9) 7_665
C8 N7 1.273(14) .
C8 N8 1.346(13) .
C8 H8A 0.9300 .
C9 O14 1.253(11) .
C9 O12 1.264(10) .
C9 C12 1.485(12) .
C10 N6 1.323(11) .
C10 N8 1.354(13) .
C10 N5 1.364(12) .
C11 C19 1.369(13) .
C11 C15 1.491(12) .
C12 C20 1.381(12) .
C12 C23 1.390(12) .
C13 O10 1.224(17) .
C13 O7 1.256(16) .
C13 C18 1.511(13) .
C14 C21 1.375(14) .
C14 C16 1.393(13) .
C14 H14A 0.9300 .
C15 O4 1.256(11) .
C15 O1 1.252(11) .
C15 Cd3 2.777(9) 7_655
C16 C18 1.352(16) .
C16 H16A 0.9300 .
C17 C23 1.358(13) .
C17 H17A 0.9300 .
C18 C27 1.374(17) .
C19 H19A 0.9300 .
C20 C28 1.370(12) .
C20 H20A 0.9300 .
C21 C22 1.485(11) .
C22 O11 1.252(12) .
C22 O13 1.259(11) .
C23 H23A 0.9300 .
C24 N4 1.279(17) .
C24 N2 1.326(11) .
C24 N3 1.373(10) .
C25 C26 1.484(12) .
C26 O2 1.230(11) .
C26 O5 1.286(11) .
C27 H27A 0.9300 .
C28 H28A 0.9300 .
C29 N10 1.52(3) .
C29 H29A 0.9600 .
C29 H29B 0.9600 .
C29 H29C 0.9600 .
C30 N10 1.50(3) .
C30 H30A 0.9600 .
C30 H30B 0.9600 .
C30 H30C 0.9600 .
C31 C32 1.55(3) .
C31 H31A 0.9600 .
C31 H31B 0.9600 .
C31 H31C 0.9600 .
C32 O8 1.23(2) .
C32 N10 1.35(2) .
O1 Cd3 2.469(7) 7_655
O2 Cd2 2.343(7) 2_554
O3 H3B 0.8499 .
O3 H3C 0.8501 .
O4 Cd2 2.340(6) 8
O4 Cd3 2.357(6) 7_655
O6 Cd2 2.328(7) 7_665
O6 Cd4 2.574(7) 7_665
O9 Cd4 2.279(6) 7_665
N1 N2 1.393(11) .
N2 Cd2 2.218(7) 2_554
N3 Cd1 2.215(8) 4_655
N4 H4B 0.8600 .
N4 H4C 0.8600 .
N5 H5B 0.8600 .
N5 H5C 0.8600 .
N6 N7 1.396(10) .
N8 Cd1 2.208(8) 4_656
N9 H9A 0.8600 .
N9 H9B 0.8600 .

loop_
_platon_squeeze_void_nr
_platon_squeeze_void_average_x
_platon_squeeze_void_average_y
_platon_squeeze_void_average_z
_platon_squeeze_void_volume
_platon_squeeze_void_count_electrons
1 0.000 0.000 -0.015 1854.3 24.3
2 0.500 0.499 -0.007 1854.3 25.8
